data_4316981
loop_
_publ_author_name
'Kazuhiro Uemura'
'Yukari Yamasaki'
'Fumiaki Onishi'
'Hidetoshi Kita'
'Masahiro Ebihara'

_publ_section_title
;
 Two-Step Adsorption on Jungle-Gym-Type Porous Coordination Polymers:
 Dependence on Hydrogen-Bonding Capability of Adsorbates,
 Ligand-Substituent Effect, and Temperature
;
_journal_name_full 'Inorganic Chemistry'
_journal_page_first 10133
_journal_page_last 10143
_journal_paper_doi 10.1021/ic101517t
_journal_volume 49
_journal_year 2010
_chemical_formula_sum 'C11 H6 Br N O4 Zn'
_chemical_formula_weight 361.45
_chemical_name_systematic
; 
 ? 
;
_space_group_IT_number 50
_symmetry_cell_setting orthorhombic
_symmetry_space_group_name_Hall '-P 2ab 2b'
_symmetry_space_group_name_H-M 'P b a n :2'
_atom_sites_solution_hydrogens geom
_atom_sites_solution_primary direct
_atom_sites_solution_secondary difmap
_audit_creation_method SHELXL-97
_cell_angle_alpha 90.00
_cell_angle_beta 90.00
_cell_angle_gamma 90.00
_cell_formula_units_Z 4
_cell_length_a 14.627(3)
_cell_length_b 16.176(3)
_cell_length_c 9.6414(19)
_cell_measurement_reflns_used 4866
_cell_measurement_temperature 298(2)
_cell_measurement_theta_max 27.4835
_cell_measurement_theta_min 3.0585
_cell_volume 2281.2(8)
_computing_cell_refinement 'CrystalClear (Rigaku Corp., 2000)'
_computing_data_collection 'CrystalClear (Rigaku Corp., 2000)'
_computing_data_reduction 'CrystalClear (Rigaku Corp., 2000)'
_computing_structure_refinement 'SHELXL-97 (Sheldrick, 1997)'
_computing_structure_solution 'SHELXS-97 (Sheldrick, 1990)'
_diffrn_ambient_temperature 298(2)
_diffrn_detector_area_resol_mean 14.7275
_diffrn_measured_fraction_theta_full 0.988
_diffrn_measured_fraction_theta_max 0.988
_diffrn_measurement_device_type 'Mercury CCD (2x2 bin mode)'
_diffrn_measurement_method '\w scans'
_diffrn_radiation_monochromator graphite
_diffrn_radiation_source 'fine-focus sealed tube'
_diffrn_radiation_type MoK\a
_diffrn_radiation_wavelength 0.71073
_diffrn_reflns_av_R_equivalents 0.0632
_diffrn_reflns_av_sigmaI/netI 0.0801
_diffrn_reflns_limit_h_max 18
_diffrn_reflns_limit_h_min -18
_diffrn_reflns_limit_k_max 16
_diffrn_reflns_limit_k_min -21
_diffrn_reflns_limit_l_max 12
_diffrn_reflns_limit_l_min -9
_diffrn_reflns_number 14124
_diffrn_reflns_theta_full 27.48
_diffrn_reflns_theta_max 27.48
_diffrn_reflns_theta_min 3.29
_exptl_absorpt_coefficient_mu 2.830
_exptl_absorpt_correction_T_max 0.5380
_exptl_absorpt_correction_T_min 0.3973
_exptl_absorpt_correction_type empirical
_exptl_crystal_colour colorless
_exptl_crystal_density_diffrn 1.052
_exptl_crystal_density_method 'not measured'
_exptl_crystal_description block
_exptl_crystal_F_000 704
_exptl_crystal_size_max 0.40
_exptl_crystal_size_mid 0.35
_exptl_crystal_size_min 0.25
_refine_diff_density_max 2.899
_refine_diff_density_min -0.621
_refine_diff_density_rms 0.224
_refine_ls_extinction_method none
_refine_ls_goodness_of_fit_ref 1.332
_refine_ls_hydrogen_treatment mixed
_refine_ls_matrix_type full
_refine_ls_number_parameters 104
_refine_ls_number_reflns 2598
_refine_ls_number_restraints 0
_refine_ls_restrained_S_all 1.332
_refine_ls_R_factor_all 0.1421
_refine_ls_R_factor_gt 0.1057
_refine_ls_shift/su_max 0.000
_refine_ls_shift/su_mean 0.000
_refine_ls_structure_factor_coef Fsqd
_refine_ls_weighting_details 'calc w=1/[\s^2^(Fo^2^)+(0.2000P)^2^+0.0000P] where P=(Fo^2^+2Fc^2^)/3'
_refine_ls_weighting_scheme calc
_refine_ls_wR_factor_gt 0.3476
_refine_ls_wR_factor_ref 0.3831
_reflns_number_gt 1711
_reflns_number_total 2598
_reflns_threshold_expression >2sigma(I)
_cod_data_source_file ic101517t_si_002_1.cif
_cod_data_source_block 3solvents
_cod_depositor_comments
;
The following automatic conversions were performed:

'_symmetry_cell_setting' value 'Orthorhombic' changed to
'orthorhombic' according to the built-in table from CIF Core
dictionary named 'cif_core.dic' version 2.4.1 from 2010-06-29.

Automatic conversion script
Id: cif_fix_values 1646 2011-03-28 12:23:43Z adriana 
;
_cod_original_cell_volume 2281.1(8)
_cod_original_sg_symbol_H-M 'P b a n'
_cod_database_code 4316981

loop_
_symmetry_equiv_pos_as_xyz
'x, y, z'
'-x+1/2, -y+1/2, z'
'-x+1/2, y, -z'
'x, -y+1/2, -z'
'-x, -y, -z'
'x-1/2, y-1/2, -z'
'x-1/2, -y, z'
'-x, y-1/2, z'

loop_
_atom_site_label
_atom_site_type_symbol
_atom_site_fract_x
_atom_site_fract_y
_atom_site_fract_z
_atom_site_U_iso_or_equiv
_atom_site_adp_type
_atom_site_occupancy
_atom_site_symmetry_multiplicity
_atom_site_calc_flag
_atom_site_refinement_flags
_atom_site_disorder_assembly
_atom_site_disorder_group
C5 C 0.3365(12) 0.7096(10) 0.0798(19) 0.020(4) Uiso 0.30 1 d P . .
H5A H 0.3649 0.6972 -0.0088 0.024 Uiso 0.30 1 calc PR . .
H5B H 0.3801 0.6900 0.1482 0.024 Uiso 0.30 1 calc PR . .
C8 C 0.1781(12) 0.6837(11) 0.083(2) 0.022(4) Uiso 0.30 1 d P . .
H8A H 0.1542 0.6604 -0.0024 0.026 Uiso 0.30 1 calc PR . .
H8B H 0.1463 0.6549 0.1569 0.026 Uiso 0.30 1 calc PR . .
C6 C 0.2950(14) 0.6712(13) 0.084(2) 0.032(5) Uiso 0.30 1 d P . .
H6A H 0.3150 0.6402 0.1647 0.038 Uiso 0.30 1 calc PR . .
H6B H 0.3116 0.6368 0.0058 0.038 Uiso 0.30 1 calc PR . .
C7 C 0.2351(10) 0.6636(11) 0.088(2) 0.016(3) Uiso 0.30 1 d P . .
H7A H 0.2311 0.6354 0.1761 0.020 Uiso 0.30 1 calc PR . .
H7B H 0.2297 0.6195 0.0199 0.020 Uiso 0.30 1 calc PR . .
C9 C 0.1546(15) 0.7334(13) 0.085(3) 0.033(5) Uiso 0.30 1 d P . .
H9A H 0.1221 0.7303 0.1726 0.040 Uiso 0.30 1 calc PR . .
H9B H 0.1072 0.7270 0.0157 0.040 Uiso 0.30 1 calc PR . .
Br1 Br -0.0191(3) 0.6250(3) 0.7655(5) 0.164(3) Uani 0.357(3) 1 d P . .
Br2 Br 0.1305(13) 0.5034(9) 0.2287(15) 0.245(13) Uani 0.143(3) 1 d P . .
Zn1 Zn 0.2500 0.7500 0.34665(10) 0.0289(5) Uani 1 2 d S . .
O1 O 0.1577(5) 0.6589(4) 0.3845(7) 0.0633(18) Uani 1 1 d . . .
O2 O 0.3477(5) 0.6639(4) 0.3818(7) 0.0631(18) Uani 1 1 d . . .
C2 C 0.0609(6) 0.5682(5) 0.5027(7) 0.049(2) Uani 1 1 d . . .
N1 N 0.2500 0.7500 0.1346(9) 0.0311(19) Uani 1 2 d S . .
C1 C 0.1278(6) 0.6367(5) 0.5016(7) 0.0420(18) Uani 1 1 d . . .
C4 C 0.0576(7) 0.5130(6) 0.3916(9) 0.069(3) Uani 1 1 d . . .
C3 C 0.0037(7) 0.5531(5) 0.6093(9) 0.067(3) Uani 1 1 d . . .

loop_
_atom_site_aniso_label
_atom_site_aniso_U_11
_atom_site_aniso_U_22
_atom_site_aniso_U_33
_atom_site_aniso_U_23
_atom_site_aniso_U_13
_atom_site_aniso_U_12
Br1 0.153(4) 0.181(4) 0.158(4) -0.133(3) 0.111(3) -0.118(4)
Br2 0.34(2) 0.174(13) 0.224(15) -0.136(12) 0.233(17) -0.177(15)
Zn1 0.0341(7) 0.0316(8) 0.0210(8) 0.000 0.000 -0.0013(4)
O1 0.083(4) 0.058(4) 0.049(4) 0.001(3) 0.008(3) -0.046(3)
O2 0.074(4) 0.067(4) 0.048(4) 0.007(3) 0.001(3) 0.039(3)
C2 0.054(5) 0.052(5) 0.042(5) -0.006(3) 0.004(3) -0.024(4)
N1 0.034(4) 0.039(5) 0.020(4) 0.000 0.000 0.003(3)
C1 0.045(4) 0.038(4) 0.043(5) -0.003(3) 0.009(3) -0.012(3)
C4 0.083(7) 0.079(6) 0.044(5) -0.008(5) 0.020(5) -0.046(5)
C3 0.083(7) 0.078(6) 0.038(5) -0.019(4) 0.012(4) -0.035(5)

loop_
_atom_type_symbol
_atom_type_description
_atom_type_scat_dispersion_real
_atom_type_scat_dispersion_imag
_atom_type_scat_source
C C 0.0033 0.0016 'International Tables Vol C Tables 4.2.6.8 and 6.1.1.4'
H H 0.0000 0.0000 'International Tables Vol C Tables 4.2.6.8 and 6.1.1.4'
N N 0.0061 0.0033 'International Tables Vol C Tables 4.2.6.8 and 6.1.1.4'
O O 0.0106 0.0060 'International Tables Vol C Tables 4.2.6.8 and 6.1.1.4'
Zn Zn 0.2839 1.4301 'International Tables Vol C Tables 4.2.6.8 and 6.1.1.4'
Br Br -0.2901 2.4595 'International Tables Vol C Tables 4.2.6.8 and 6.1.1.4'

loop_
_geom_angle_atom_site_label_1
_geom_angle_atom_site_label_2
_geom_angle_atom_site_label_3
_geom_angle
_geom_angle_site_symmetry_1
_geom_angle_site_symmetry_3
_geom_angle_publ_flag
N1 C5 H5A 138.7 . . ?
N1 C5 H5B 116.8 . . ?
H5A C5 H5B 104.5 . . ?
N1 C8 H8A 140.3 . . ?
N1 C8 H8B 114.4 . . ?
H8A C8 H8B 105.3 . . ?
N1 C6 H6A 108.0 . . ?
N1 C6 H6B 147.4 . . ?
H6A C6 H6B 104.6 . . ?
N1 C7 H7A 100.5 . . ?
N1 C7 H7B 155.4 . . ?
H7A C7 H7B 103.9 . . ?
N1 C9 H9A 100.9 . . ?
N1 C9 H9B 154.9 . . ?
H9A C9 H9B 104.1 . . ?
C3 Br1 Br2 69.5(3) . 5_566 ?
C4 Br2 Br1 72.6(4) . 5_566 ?
O2 Zn1 O2 160.7(4) . 2_565 ?
O2 Zn1 O1 90.0(3) . 2_565 ?
O2 Zn1 O1 86.6(3) 2_565 2_565 ?
O2 Zn1 O1 86.6(3) . . ?
O2 Zn1 O1 90.0(3) 2_565 . ?
O1 Zn1 O1 159.3(4) 2_565 . ?
O2 Zn1 N1 99.64(19) . . ?
O2 Zn1 N1 99.64(19) 2_565 . ?
O1 Zn1 N1 100.36(18) 2_565 . ?
O1 Zn1 N1 100.36(19) . . ?
O2 Zn1 Zn1 80.36(19) . 3_556 ?
O2 Zn1 Zn1 80.36(19) 2_565 3_556 ?
O1 Zn1 Zn1 79.64(19) 2_565 3_556 ?
O1 Zn1 Zn1 79.64(19) . 3_556 ?
N1 Zn1 Zn1 180.000(1) . 3_556 ?
C1 O1 Zn1 126.6(5) . . ?
C1 O2 Zn1 126.2(5) 3_556 . ?
C3 C2 C4 116.5(7) . . ?
C3 C2 C1 123.6(7) . . ?
C4 C2 C1 119.8(7) . . ?
C7 N1 C7 144.4(16) . 2_565 ?
C7 N1 C9 66.3(10) . . ?
C7 N1 C9 102.0(10) 2_565 . ?
C7 N1 C9 102.0(10) . 2_565 ?
C7 N1 C9 66.3(10) 2_565 2_565 ?
C9 N1 C9 143(2) . 2_565 ?
C7 N1 C6 34.3(9) . . ?
C7 N1 C6 129.0(12) 2_565 . ?
C9 N1 C6 98.7(11) . . ?
C9 N1 C6 69.1(10) 2_565 . ?
C7 N1 C6 129.0(12) . 2_565 ?
C7 N1 C6 34.3(9) 2_565 2_565 ?
C9 N1 C6 69.1(10) . 2_565 ?
C9 N1 C6 98.7(11) 2_565 2_565 ?
C6 N1 C6 142.5(18) . 2_565 ?
C7 N1 C5 100.2(9) . 2_565 ?
C7 N1 C5 67.1(8) 2_565 2_565 ?
C9 N1 C5 36.0(9) . 2_565 ?
C9 N1 C5 126.0(12) 2_565 2_565 ?
C6 N1 C5 127.8(11) . 2_565 ?
C6 N1 C5 33.3(9) 2_565 2_565 ?
C7 N1 C5 67.1(8) . . ?
C7 N1 C5 100.2(9) 2_565 . ?
C9 N1 C5 126.0(12) . . ?
C9 N1 C5 36.0(9) 2_565 . ?
C6 N1 C5 33.3(9) . . ?
C6 N1 C5 127.8(11) 2_565 . ?
C5 N1 C5 139.3(15) 2_565 . ?
C7 N1 C8 33.8(8) . . ?
C7 N1 C8 129.7(10) 2_565 . ?
C9 N1 C8 32.8(9) . . ?
C9 N1 C8 129.8(11) 2_565 . ?
C6 N1 C8 67.5(10) . . ?
C6 N1 C8 100.4(11) 2_565 . ?
C5 N1 C8 68.2(9) 2_565 . ?
C5 N1 C8 98.8(10) . . ?
C7 N1 C8 129.7(10) . 2_565 ?
C7 N1 C8 33.8(8) 2_565 2_565 ?
C9 N1 C8 129.8(11) . 2_565 ?
C9 N1 C8 32.8(9) 2_565 2_565 ?
C6 N1 C8 100.4(11) . 2_565 ?
C6 N1 C8 67.5(10) 2_565 2_565 ?
C5 N1 C8 98.8(10) 2_565 2_565 ?
C5 N1 C8 68.2(9) . 2_565 ?
C8 N1 C8 143.3(15) . 2_565 ?
C7 N1 Zn1 107.8(8) . . ?
C7 N1 Zn1 107.8(8) 2_565 . ?
C9 N1 Zn1 108.6(10) . . ?
C9 N1 Zn1 108.6(10) 2_565 . ?
C6 N1 Zn1 108.7(9) . . ?
C6 N1 Zn1 108.7(9) 2_565 . ?
C5 N1 Zn1 110.4(7) 2_565 . ?
C5 N1 Zn1 110.4(7) . . ?
C8 N1 Zn1 108.3(7) . . ?
C8 N1 Zn1 108.3(7) 2_565 . ?
O2 C1 O1 126.9(7) 3_556 . ?
O2 C1 C2 116.4(6) 3_556 . ?
O1 C1 C2 116.6(6) . . ?
C3 C4 C2 121.2(7) 5_566 . ?
C3 C4 Br2 107.0(6) 5_566 . ?
C2 C4 Br2 131.7(7) . . ?
C2 C3 C4 122.2(7) . 5_566 ?
C2 C3 Br1 126.3(6) . . ?
C4 C3 Br1 110.8(6) 5_566 . ?

loop_
_geom_bond_atom_site_label_1
_geom_bond_atom_site_label_2
_geom_bond_distance
_geom_bond_site_symmetry_2
_geom_bond_publ_flag
C5 C6 0.87(2) . ?
C5 C9 0.93(2) 2_565 ?
C5 N1 1.520(17) . ?
C5 H5A 0.9700 . ?
C5 H5B 0.9700 . ?
C8 N1 1.583(18) . ?
C8 H8A 0.9700 . ?
C8 H8B 0.9700 . ?
C6 N1 1.51(2) . ?
C6 H6A 0.9700 . ?
C6 H6B 0.9700 . ?
C7 N1 1.485(18) . ?
C7 H7A 0.9700 . ?
C7 H7B 0.9700 . ?
C9 N1 1.50(2) . ?
C9 H9A 0.9700 . ?
C9 H9B 0.9700 . ?
Br1 C3 1.932(9) . ?
Br1 Br2 2.640(10) 5_566 ?
Br2 C4 1.906(11) . ?
Br2 Br1 2.640(10) 5_566 ?
Zn1 O2 2.024(5) . ?
Zn1 O2 2.024(5) 2_565 ?
Zn1 O1 2.032(5) 2_565 ?
Zn1 O1 2.032(5) . ?
Zn1 N1 2.044(9) . ?
Zn1 Zn1 2.957(2) 3_556 ?
O1 C1 1.263(8) . ?
O2 C1 1.259(8) 3_556 ?
C2 C3 1.348(11) . ?
C2 C4 1.396(11) . ?
C2 C1 1.478(10) . ?
N1 C7 1.485(18) 2_565 ?
N1 C9 1.50(2) 2_565 ?
N1 C6 1.51(2) 2_565 ?
N1 C5 1.520(17) 2_565 ?
N1 C8 1.583(18) 2_565 ?
C1 O2 1.259(8) 3_556 ?
C4 C3 1.394(11) 5_566 ?
C3 C4 1.394(11) 5_566 ?
